data_4076784
loop_
_publ_author_name
'Ueno, Keiji'
'Asami, Satsuki'
'Watanabe, Nobuhiko'
'Ogino, Hiroshi'

_publ_section_title
;
 Synthesis of Self-Stabilized and Donor-Free Silyl(silylene)tungsten
 Complexes
;
_journal_issue 7
_journal_name_full Organometallics
_journal_page_first 1326
_journal_paper_doi 10.1021/om020023h
_journal_volume 21
_journal_year 2002
_chemical_formula_sum 'C33 H46 O2 Si2 W'
_chemical_formula_weight 714.73
_chemical_name_systematic
;
 ?
;
_space_group_IT_number 14
_symmetry_cell_setting monoclinic
_symmetry_space_group_name_Hall '-P 2yn'
_symmetry_space_group_name_H-M 'P 1 21/n 1'
_atom_sites_solution_hydrogens geom
_atom_sites_solution_primary heavy
_atom_sites_solution_secondary difmap
_audit_creation_method SHELXL-97
_cell_angle_alpha 90.00
_cell_angle_beta 101.9686(17)
_cell_angle_gamma 90.00
_cell_formula_units_Z 4
_cell_length_a 11.3632(6)
_cell_length_b 19.1125(9)
_cell_length_c 15.1675(7)
_cell_measurement_reflns_used 25504
_cell_measurement_temperature 150(2)
_cell_measurement_theta_max 54.91
_cell_measurement_theta_min 1.07
_cell_volume 3222.5(3)
_computing_cell_refinement 'RIGAKU PROCESS-AUTO'
_computing_data_collection 'RIGAKU PROCESS-AUTO'
_computing_data_reduction 'teXsan Ver. 1.10'
_computing_molecular_graphics ORTEP
_computing_structure_refinement 'SHELXL-97 (Sheldrick, 1997)'
_computing_structure_solution 'SHELXS-97 (Sheldrick, 1990)'
_diffrn_ambient_temperature 150(2)
_diffrn_detector_area_resol_mean 10
_diffrn_measured_fraction_theta_full 0.998
_diffrn_measured_fraction_theta_max 0.998
_diffrn_measurement_device_type 'Rigaku RAXIS-RAPID Imaging Plate'
_diffrn_measurement_method \w
_diffrn_radiation_monochromator graphite
_diffrn_radiation_source 'rotating-anode X-ray tube'
_diffrn_radiation_type MoK\a
_diffrn_radiation_wavelength 0.71073
_diffrn_reflns_av_R_equivalents 0.0580
_diffrn_reflns_av_sigmaI/netI 0.0355
_diffrn_reflns_limit_h_max 14
_diffrn_reflns_limit_h_min -14
_diffrn_reflns_limit_k_max 24
_diffrn_reflns_limit_k_min -23
_diffrn_reflns_limit_l_max 19
_diffrn_reflns_limit_l_min -19
_diffrn_reflns_number 28247
_diffrn_reflns_theta_full 27.48
_diffrn_reflns_theta_max 27.48
_diffrn_reflns_theta_min 1.74
_exptl_absorpt_coefficient_mu 3.686
_exptl_absorpt_correction_T_max 0.708357
_exptl_absorpt_correction_T_min 0.455052
_exptl_absorpt_correction_type integration
_exptl_absorpt_process_details Coppens_numerical
_exptl_crystal_colour yellow
_exptl_crystal_density_diffrn 1.473
_exptl_crystal_density_method 'not measured'
_exptl_crystal_description Plate
_exptl_crystal_F_000 1448
_exptl_crystal_size_max 0.3
_exptl_crystal_size_mid 0.2
_exptl_crystal_size_min 0.1
_refine_diff_density_max 0.903
_refine_diff_density_min -1.257
_refine_diff_density_rms 0.220
_refine_ls_extinction_method none
_refine_ls_goodness_of_fit_ref 1.230
_refine_ls_hydrogen_treatment mixed
_refine_ls_matrix_type full
_refine_ls_number_parameters 357
_refine_ls_number_reflns 7366
_refine_ls_number_restraints 0
_refine_ls_restrained_S_all 1.230
_refine_ls_R_factor_all 0.0444
_refine_ls_R_factor_gt 0.0353
_refine_ls_shift/su_max 0.005
_refine_ls_shift/su_mean 0.000
_refine_ls_structure_factor_coef Fsqd
_refine_ls_weighting_details 'calc w=1/[\s^2^(Fo^2^)+(0.0413P)^2^+7.0004P] where P=(Fo^2^+2Fc^2^)/3'
_refine_ls_weighting_scheme calc
_refine_ls_wR_factor_gt 0.0897
_refine_ls_wR_factor_ref 0.0947
_reflns_number_gt 6512
_reflns_number_total 7366
_reflns_threshold_expression >2sigma(I)
_cod_data_source_file om020023h.cif
_cod_data_source_block 3
_cod_depositor_comments
;
The following automatic conversions were performed:

'_symmetry_cell_setting' value 'Monoclinic' changed to 'monoclinic'
according to /home/saulius/struct/CIF-dictionaries/cif_core.dic
dictionary named 'cif_core.dic' version 2.4.1 from 2010-06-29.

Automatic conversion script
Id: cif_fix_values 1715 2011-07-08 13:25:40Z adriana 
;
_cod_database_code 4076784

loop_
_symmetry_equiv_pos_as_xyz
'x, y, z'
'-x+1/2, y+1/2, -z+1/2'
'-x, -y, -z'
'x-1/2, -y-1/2, z-1/2'

loop_
_atom_site_label
_atom_site_type_symbol
_atom_site_fract_x
_atom_site_fract_y
_atom_site_fract_z
_atom_site_U_iso_or_equiv
_atom_site_adp_type
_atom_site_occupancy
_atom_site_symmetry_multiplicity
_atom_site_calc_flag
_atom_site_refinement_flags
W W 0.880192(15) 0.289980(9) 0.823061(11) 0.01538(7) Uani 1 1 d .
Si1 Si 0.76026(11) 0.26517(7) 0.93101(8) 0.0177(2) Uani 1 1 d .
Si2 Si 0.95836(12) 0.41832(7) 0.80372(9) 0.0243(3) Uani 1 1 d .
O1 O 0.6750(3) 0.39910(19) 0.7628(2) 0.0305(8) Uani 1 1 d .
O2 O 1.0429(3) 0.34437(19) 1.0012(2) 0.0314(8) Uani 1 1 d .
C1 C 0.7516(4) 0.3596(2) 0.7885(3) 0.0212(9) Uani 1 1 d .
C2 C 0.9780(4) 0.3252(2) 0.9358(3) 0.0208(9) Uani 1 1 d .
C3 C 0.9087(5) 0.4573(3) 0.6866(4) 0.0367(12) Uani 1 1 d .
H3A H 0.8225 0.4598 0.6714 0.055 Uiso 1 1 calc R
H3B H 0.9368 0.4283 0.6435 0.055 Uiso 1 1 calc R
H3C H 0.9418 0.5034 0.6856 0.055 Uiso 1 1 calc R
C4 C 0.9058(5) 0.4826(3) 0.8811(4) 0.0346(12) Uani 1 1 d .
H4A H 0.9190 0.4635 0.9409 0.052 Uiso 1 1 calc R
H4B H 0.8216 0.4917 0.8600 0.052 Uiso 1 1 calc R
H4C H 0.9500 0.5255 0.8820 0.052 Uiso 1 1 calc R
C5 C 1.1292(5) 0.4250(3) 0.8321(4) 0.0392(13) Uani 1 1 d .
H5A H 1.1526 0.4728 0.8265 0.059 Uiso 1 1 calc R
H5B H 1.1623 0.3964 0.7913 0.059 Uiso 1 1 calc R
H5C H 1.1587 0.4093 0.8927 0.059 Uiso 1 1 calc R
C6 C 0.7593(4) 0.1794(2) 0.9962(3) 0.0212(9) Uani 1 1 d .
C7 C 0.8608(4) 0.1532(2) 1.0581(3) 0.0232(9) Uani 1 1 d .
C8 C 0.8536(5) 0.0892(3) 1.1003(3) 0.0293(11) Uani 1 1 d .
H8 H 0.9208 0.0731 1.1410 0.035 Uiso 1 1 calc R
C9 C 0.7512(5) 0.0487(3) 1.0842(4) 0.0305(11) Uani 1 1 d .
C10 C 0.6521(5) 0.0731(3) 1.0223(4) 0.0311(11) Uani 1 1 d .
H10 H 0.5829 0.0458 1.0092 0.037 Uiso 1 1 calc R
C11 C 0.6539(4) 0.1376(3) 0.9792(3) 0.0253(10) Uani 1 1 d .
C12 C 0.9812(5) 0.1897(3) 1.0773(4) 0.0303(11) Uani 1 1 d .
H12A H 1.0036 0.2014 1.0215 0.046 Uiso 1 1 calc R
H12B H 1.0407 0.1593 1.1116 0.046 Uiso 1 1 calc R
H12C H 0.9758 0.2317 1.1110 0.046 Uiso 1 1 calc R
C13 C 0.7457(6) -0.0210(3) 1.1304(5) 0.0490(16) Uani 1 1 d .
H13A H 0.8197 -0.0288 1.1730 0.073 Uiso 1 1 calc R
H13B H 0.7339 -0.0577 1.0862 0.073 Uiso 1 1 calc R
H13C H 0.6800 -0.0208 1.1613 0.073 Uiso 1 1 calc R
C14 C 0.5406(5) 0.1605(3) 0.9143(4) 0.0333(11) Uani 1 1 d .
H14A H 0.4856 0.1219 0.9022 0.050 Uiso 1 1 calc R
H14B H 0.5607 0.1760 0.8590 0.050 Uiso 1 1 calc R
H14C H 0.5037 0.1982 0.9405 0.050 Uiso 1 1 calc R
C15 C 0.6519(4) 0.3254(3) 0.9747(3) 0.0246(10) Uani 1 1 d .
C16 C 0.5355(4) 0.3420(3) 0.9255(4) 0.0295(11) Uani 1 1 d .
C17 C 0.4599(5) 0.3830(3) 0.9651(4) 0.0369(13) Uani 1 1 d .
H17 H 0.3831 0.3929 0.9323 0.044 Uiso 1 1 calc R
C18 C 0.4942(6) 0.4100(3) 1.0518(4) 0.0423(15) Uani 1 1 d .
C19 C 0.6092(6) 0.3957(3) 1.0986(4) 0.0374(13) Uani 1 1 d .
H19 H 0.6349 0.4144 1.1559 0.045 Uiso 1 1 calc R
C20 C 0.6880(5) 0.3540(3) 1.0626(3) 0.0294(11) Uani 1 1 d .
C21 C 0.4859(5) 0.3172(3) 0.8307(4) 0.0362(13) Uani 1 1 d .
H21A H 0.4208 0.2853 0.8308 0.054 Uiso 1 1 calc R
H21B H 0.5482 0.2940 0.8077 0.054 Uiso 1 1 calc R
H21C H 0.4573 0.3566 0.7931 0.054 Uiso 1 1 calc R
C22 C 0.4103(7) 0.4545(4) 1.0926(6) 0.066(2) Uani 1 1 d .
H22A H 0.4020 0.4996 1.0640 0.099 Uiso 1 1 calc R
H22B H 0.4424 0.4602 1.1559 0.099 Uiso 1 1 calc R
H22C H 0.3330 0.4323 1.0839 0.099 Uiso 1 1 calc R
C23 C 0.8108(5) 0.3389(3) 1.1197(4) 0.0376(13) Uani 1 1 d .
H23A H 0.8243 0.3683 1.1721 0.056 Uiso 1 1 calc R
H23B H 0.8712 0.3481 1.0854 0.056 Uiso 1 1 calc R
H23C H 0.8150 0.2907 1.1380 0.056 Uiso 1 1 calc R
C24 C 0.9297(4) 0.1709(2) 0.8037(3) 0.0220(9) Uani 1 1 d .
C25 C 0.8297(4) 0.1898(3) 0.7321(3) 0.0241(10) Uani 1 1 d .
C26 C 0.8708(4) 0.2419(3) 0.6782(3) 0.0236(9) Uani 1 1 d .
C27 C 0.9949(4) 0.2543(3) 0.7153(3) 0.0243(10) Uani 1 1 d .
C28 C 1.0307(4) 0.2117(2) 0.7924(3) 0.0228(9) Uani 1 1 d .
C29 C 0.9319(5) 0.1077(3) 0.8624(4) 0.0312(11) Uani 1 1 d .
H29A H 0.9450 0.0667 0.8292 0.047 Uiso 1 1 calc R
H29B H 0.8564 0.1037 0.8809 0.047 Uiso 1 1 calc R
H29C H 0.9957 0.1122 0.9145 0.047 Uiso 1 1 calc R
C30 C 0.7089(5) 0.1549(3) 0.7123(4) 0.0357(12) Uani 1 1 d .
H30A H 0.6475 0.1893 0.6931 0.053 Uiso 1 1 calc R
H30B H 0.6954 0.1321 0.7658 0.053 Uiso 1 1 calc R
H30C H 0.7066 0.1208 0.6655 0.053 Uiso 1 1 calc R
C31 C 0.8021(5) 0.2686(3) 0.5889(3) 0.0351(12) Uani 1 1 d .
H31A H 0.8205 0.3172 0.5827 0.053 Uiso 1 1 calc R
H31B H 0.7174 0.2634 0.5861 0.053 Uiso 1 1 calc R
H31C H 0.8246 0.2424 0.5410 0.053 Uiso 1 1 calc R
C32 C 1.0774(5) 0.2939(3) 0.6678(4) 0.0336(12) Uani 1 1 d .
H32A H 1.1527 0.3021 0.7088 0.050 Uiso 1 1 calc R
H32B H 1.0413 0.3378 0.6468 0.050 Uiso 1 1 calc R
H32C H 1.0911 0.2670 0.6174 0.050 Uiso 1 1 calc R
C33 C 1.1571(4) 0.2061(3) 0.8477(4) 0.0298(11) Uani 1 1 d .
H33A H 1.2031 0.1751 0.8183 0.045 Uiso 1 1 calc R
H33B H 1.1546 0.1881 0.9064 0.045 Uiso 1 1 calc R
H33C H 1.1939 0.2516 0.8536 0.045 Uiso 1 1 calc R

loop_
_atom_site_aniso_label
_atom_site_aniso_U_11
_atom_site_aniso_U_22
_atom_site_aniso_U_33
_atom_site_aniso_U_23
_atom_site_aniso_U_13
_atom_site_aniso_U_12
W 0.01610(9) 0.01604(10) 0.01474(9) -0.00010(7) 0.00486(6) 0.00057(6)
Si1 0.0176(5) 0.0206(6) 0.0155(5) -0.0006(5) 0.0048(4) -0.0018(5)
Si2 0.0234(6) 0.0193(6) 0.0306(7) 0.0038(5) 0.0064(5) -0.0006(5)
O1 0.0255(18) 0.0285(18) 0.0360(19) 0.0043(16) 0.0026(15) 0.0073(15)
O2 0.0333(19) 0.0298(19) 0.0267(18) 0.0003(15) -0.0039(15) -0.0059(15)
C1 0.022(2) 0.025(2) 0.017(2) -0.0011(18) 0.0037(16) -0.0031(18)
C2 0.020(2) 0.016(2) 0.025(2) 0.0060(18) 0.0036(18) 0.0006(17)
C3 0.041(3) 0.033(3) 0.039(3) 0.014(2) 0.013(2) 0.002(2)
C4 0.041(3) 0.021(2) 0.038(3) -0.007(2) -0.001(2) 0.001(2)
C5 0.026(3) 0.035(3) 0.056(4) 0.006(3) 0.010(2) -0.008(2)
C6 0.023(2) 0.023(2) 0.020(2) 0.0000(18) 0.0103(17) -0.0036(18)
C7 0.030(2) 0.022(2) 0.019(2) -0.0020(18) 0.0087(18) -0.0018(19)
C8 0.036(3) 0.026(2) 0.029(3) 0.005(2) 0.012(2) 0.004(2)
C9 0.035(3) 0.018(2) 0.043(3) -0.001(2) 0.019(2) -0.002(2)
C10 0.031(3) 0.025(2) 0.043(3) -0.008(2) 0.021(2) -0.009(2)
C11 0.024(2) 0.028(2) 0.027(2) -0.007(2) 0.0138(19) -0.005(2)
C12 0.025(2) 0.030(3) 0.033(3) 0.006(2) -0.001(2) -0.003(2)
C13 0.059(4) 0.024(3) 0.072(5) 0.012(3) 0.032(4) -0.003(3)
C14 0.025(2) 0.038(3) 0.037(3) -0.007(2) 0.005(2) -0.009(2)
C15 0.024(2) 0.024(2) 0.030(2) 0.002(2) 0.0156(19) 0.0020(19)
C16 0.025(2) 0.031(3) 0.036(3) 0.010(2) 0.015(2) 0.003(2)
C17 0.032(3) 0.034(3) 0.051(3) 0.015(3) 0.024(2) 0.006(2)
C18 0.060(4) 0.027(3) 0.053(4) 0.014(3) 0.041(3) 0.012(3)
C19 0.056(4) 0.028(3) 0.038(3) -0.004(2) 0.031(3) -0.001(3)
C20 0.040(3) 0.026(2) 0.027(2) -0.003(2) 0.017(2) -0.005(2)
C21 0.020(2) 0.051(3) 0.037(3) 0.012(3) 0.004(2) 0.000(2)
C22 0.086(5) 0.041(4) 0.095(6) 0.023(4) 0.076(5) 0.029(4)
C23 0.042(3) 0.045(3) 0.027(3) -0.014(2) 0.008(2) -0.008(3)
C24 0.029(2) 0.016(2) 0.023(2) -0.0036(18) 0.0096(18) 0.0063(18)
C25 0.025(2) 0.022(2) 0.026(2) -0.0083(19) 0.0073(19) -0.0020(18)
C26 0.029(2) 0.028(2) 0.014(2) -0.0054(18) 0.0046(17) 0.005(2)
C27 0.029(2) 0.023(2) 0.025(2) -0.0018(19) 0.0163(19) 0.0027(19)
C28 0.025(2) 0.022(2) 0.023(2) -0.0028(19) 0.0098(18) 0.0051(18)
C29 0.043(3) 0.020(2) 0.035(3) 0.005(2) 0.019(2) 0.006(2)
C30 0.030(3) 0.038(3) 0.040(3) -0.019(3) 0.009(2) -0.011(2)
C31 0.038(3) 0.045(3) 0.022(2) -0.003(2) 0.007(2) 0.012(2)
C32 0.042(3) 0.029(3) 0.037(3) 0.008(2) 0.026(2) 0.006(2)
C33 0.022(2) 0.035(3) 0.032(3) -0.002(2) 0.004(2) 0.006(2)

loop_
_atom_type_symbol
_atom_type_description
_atom_type_scat_dispersion_real
_atom_type_scat_dispersion_imag
_atom_type_scat_source
C C 0.0033 0.0016 'International Tables Vol C Tables 4.2.6.8 and 6.1.1.4'
H H 0.0000 0.0000 'International Tables Vol C Tables 4.2.6.8 and 6.1.1.4'
O O 0.0106 0.0060 'International Tables Vol C Tables 4.2.6.8 and 6.1.1.4'
Si Si 0.0817 0.0704 'International Tables Vol C Tables 4.2.6.8 and 6.1.1.4'
W W -0.8490 6.8722 'International Tables Vol C Tables 4.2.6.8 and 6.1.1.4'

loop_
_geom_angle_atom_site_label_1
_geom_angle_atom_site_label_2
_geom_angle_atom_site_label_3
_geom_angle
_geom_angle_publ_flag
C2 W C1 104.83(18) yes
C2 W C25 144.68(18) ?
C1 W C25 108.45(18) ?
C2 W C26 148.72(18) ?
C1 W C26 97.33(17) ?
C25 W C26 35.16(18) ?
C2 W C24 109.37(17) ?
C1 W C24 142.89(18) ?
C25 W C24 35.54(16) ?
C26 W C24 58.63(17) ?
C2 W Si1 76.73(14) yes
C1 W Si1 79.56(13) yes
C25 W Si1 97.82(12) ?
C26 W Si1 129.71(13) ?
C24 W Si1 94.47(12) ?
C2 W C28 94.91(18) ?
C1 W C28 153.46(17) ?
C25 W C28 58.37(17) ?
C26 W C28 58.14(16) ?
C24 W C28 34.85(16) ?
Si1 W C28 122.90(12) ?
C2 W C27 113.84(18) ?
C1 W C27 119.43(18) ?
C25 W C27 57.98(17) ?
C26 W C27 34.89(17) ?
C24 W C27 57.73(16) ?
Si1 W C27 151.94(12) ?
C28 W C27 34.39(16) ?
C2 W Si2 68.56(13) yes
C1 W Si2 65.83(14) yes
C25 W Si2 137.19(13) ?
C26 W Si2 102.05(13) ?
C24 W Si2 141.30(12) ?
Si1 W Si2 120.88(4) yes
C28 W Si2 106.76(12) ?
C27 W Si2 86.88(12) ?
C15 Si1 C6 105.3(2) yes
C15 Si1 W 128.50(16) yes
C6 Si1 W 126.12(15) yes
C4 Si2 C5 104.8(3) yes
C4 Si2 C3 104.9(3) yes
C5 Si2 C3 106.0(3) yes
C4 Si2 W 112.28(19) yes
C5 Si2 W 112.81(19) yes
C3 Si2 W 115.2(2) yes
O1 C1 W 175.8(4) yes
O2 C2 W 175.5(4) yes
C7 C6 C11 117.5(4) ?
C7 C6 Si1 123.5(3) ?
C11 C6 Si1 118.9(4) ?
C8 C7 C6 119.8(5) ?
C8 C7 C12 117.1(5) ?
C6 C7 C12 123.0(4) ?
C9 C8 C7 122.8(5) ?
C8 C9 C10 117.9(5) ?
C8 C9 C13 121.9(5) ?
C10 C9 C13 120.2(5) ?
C9 C10 C11 121.6(5) ?
C10 C11 C6 120.4(5) ?
C10 C11 C14 117.8(5) ?
C6 C11 C14 121.8(5) ?
C16 C15 C20 117.8(5) ?
C16 C15 Si1 123.7(4) ?
C20 C15 Si1 118.5(4) ?
C17 C16 C15 119.6(5) ?
C17 C16 C21 116.6(5) ?
C15 C16 C21 123.8(5) ?
C16 C17 C18 122.7(6) ?
C19 C18 C17 117.5(5) ?
C19 C18 C22 121.0(7) ?
C17 C18 C22 121.4(7) ?
C18 C19 C20 122.0(6) ?
C19 C20 C15 120.3(5) ?
C19 C20 C23 118.5(5) ?
C15 C20 C23 121.2(5) ?
C28 C24 C25 107.4(4) ?
C28 C24 C29 126.7(5) ?
C25 C24 C29 124.2(5) ?
C28 C24 W 73.0(3) ?
C25 C24 W 71.6(3) ?
C29 C24 W 132.4(3) ?
C26 C25 C24 107.8(4) ?
C26 C25 C30 126.2(5) ?
C24 C25 C30 125.7(5) ?
C26 C25 W 72.6(3) ?
C24 C25 W 72.8(3) ?
C30 C25 W 125.4(3) ?
C25 C26 C27 107.7(4) ?
C25 C26 C31 125.6(5) ?
C27 C26 C31 125.8(5) ?
C25 C26 W 72.3(3) ?
C27 C26 W 73.6(3) ?
C31 C26 W 128.3(3) ?
C28 C27 C26 108.8(4) ?
C28 C27 C32 125.9(5) ?
C26 C27 C32 124.0(5) ?
C28 C27 W 72.7(3) ?
C26 C27 W 71.5(3) ?
C32 C27 W 131.9(3) ?
C27 C28 C24 108.3(4) ?
C27 C28 C33 125.3(5) ?
C24 C28 C33 126.2(4) ?
C27 C28 W 72.9(3) ?
C24 C28 W 72.1(3) ?
C33 C28 W 125.0(3) ?

loop_
_geom_bond_atom_site_label_1
_geom_bond_atom_site_label_2
_geom_bond_distance
_geom_bond_publ_flag
W C2 1.955(5) yes
W C1 1.966(5) yes
W C25 2.360(5) ?
W C26 2.364(4) ?
W C24 2.377(4) ?
W Si1 2.3850(12) yes
W C28 2.389(4) ?
W C27 2.392(4) ?
W Si2 2.6456(13) yes
Si1 C15 1.902(5) yes
Si1 C6 1.915(5) yes
Si2 C4 1.881(6) yes
Si2 C5 1.903(6) yes
Si2 C3 1.901(6) yes
O1 C1 1.157(6) yes
O2 C2 1.167(6) yes
C6 C7 1.419(7) ?
C6 C11 1.419(6) ?
C7 C8 1.391(7) ?
C7 C12 1.509(7) ?
C8 C9 1.376(7) ?
C9 C10 1.389(8) ?
C9 C13 1.514(7) ?
C10 C11 1.398(7) ?
C11 C14 1.514(7) ?
C15 C16 1.413(7) ?
C15 C20 1.420(7) ?
C16 C17 1.389(7) ?
C16 C21 1.508(8) ?
C17 C18 1.391(9) ?
C18 C19 1.379(9) ?
C18 C22 1.503(8) ?
C19 C20 1.392(7) ?
C20 C23 1.509(8) ?
C24 C28 1.427(7) ?
C24 C25 1.446(7) ?
C24 C29 1.497(7) ?
C25 C26 1.427(7) ?
C25 C30 1.500(7) ?
C26 C27 1.426(7) ?
C26 C31 1.505(7) ?
C27 C28 1.413(7) ?
C27 C32 1.500(7) ?
C28 C33 1.509(7) ?
